data_1531232
loop_
_publ_author_name
'Crosnier-Lopez, M.P.'
'le Berre, F.'
'Fourquet, J.L.'

_publ_section_title
;
 Synthesis and crystal structure of two new layered perovskite phases K2
 La2/3 Ta2 O7 and Li2 La2/3 Ta2 O7
;
_journal_name_full 'Zeitschrift fuer Anorganische und Allgemeine Chemie'
_journal_page_first 2049
_journal_page_last 2056
_journal_volume 628
_journal_year 2002
_chemical_formula_sum 'K2 La0.667 O7 Ta2'
_chemical_name_systematic 'K2 La0.667 (Ta2 O7)'
_space_group_IT_number 139
_symmetry_space_group_name_Hall '-I 4 2'
_symmetry_space_group_name_H-M 'I 4/m m m'
_cell_angle_alpha 90
_cell_angle_beta 90
_cell_angle_gamma 90
_cell_formula_units_Z 2
_cell_length_a 3.9679
_cell_length_b 3.9679
_cell_length_c 22.0807
_cell_volume 347.644
_citation_journal_id_ASTM ZAACAB
_cod_data_source_file Crosnier-Lopez_ZAACAB_2002_988.cif
_cod_data_source_block K2La0.667O7Ta2
_cod_original_cell_volume 347.6436
_cod_database_code 1531232

loop_
_symmetry_equiv_pos_as_xyz
x,y,z
-y,x,z
-x,-y,z
y,-x,z
x,-y,-z
y,x,-z
-x,y,-z
-y,-x,-z
-x,-y,-z
y,-x,-z
x,y,-z
-y,x,-z
-x,y,z
-y,-x,z
x,-y,z
y,x,z
x+1/2,y+1/2,z+1/2
-y+1/2,x+1/2,z+1/2
-x+1/2,-y+1/2,z+1/2
y+1/2,-x+1/2,z+1/2
x+1/2,-y+1/2,-z+1/2
y+1/2,x+1/2,-z+1/2
-x+1/2,y+1/2,-z+1/2
-y+1/2,-x+1/2,-z+1/2
-x+1/2,-y+1/2,-z+1/2
y+1/2,-x+1/2,-z+1/2
x+1/2,y+1/2,-z+1/2
-y+1/2,x+1/2,-z+1/2
-x+1/2,y+1/2,z+1/2
-y+1/2,-x+1/2,z+1/2
x+1/2,-y+1/2,z+1/2
y+1/2,x+1/2,z+1/2

loop_
_atom_site_label
_atom_site_type_symbol
_atom_site_fract_x
_atom_site_fract_y
_atom_site_fract_z
_atom_site_occupancy
_atom_site_U_iso_or_equiv
Ta1 Ta+5 0 0 0.40307 1 0.0
La1 La+3 0 0 0 0.667 0.0
O2 O-2 0.5 0.5 0.1824 1 0.0
O1 O-2 0 0 0.5 1 0.0
K1 K+1 0 0 0 0.333 0.0
O3 O-2 0.5 0 0.0858 1 0.0
K2 K+1 0 0 0.1974 0.833 0.0
